data_4512098
loop_
_publ_author_name
'Porz, Michael'
'Rominger, Frank'
'Bunz, Uwe H. F.'

_publ_section_title
;
 Halogen Bonding in Diaza-Triisopropylsilyl-Tetracene Crystals?
;
_journal_issue 11
_journal_name_full 'Crystal Growth &amp; Design'
_journal_page_first 5962
_journal_paper_doi 10.1021/cg5011538
_journal_volume 14
_journal_year 2014
_chemical_formula_sum 'C38 H48 Br2 N2 Si2'
_chemical_formula_weight 748.78
_chemical_name_common '5 in manuscript'
_chemical_name_systematic
; 
 ? 
;
_space_group_crystal_system triclinic
_space_group_IT_number 2
_space_group_name_Hall '-P 1'
_space_group_name_H-M_alt 'P -1'
_symmetry_space_group_name_Hall '-P 1'
_symmetry_space_group_name_H-M 'P -1'
_atom_sites_solution_hydrogens geom
_audit_creation_method SHELXL-2014
_cell_angle_alpha 96.878(7)
_cell_angle_beta 100.070(7)
_cell_angle_gamma 90.069(7)
_cell_formula_units_Z 4
_cell_length_a 13.244(4)
_cell_length_b 15.750(5)
_cell_length_c 18.711(6)
_cell_measurement_reflns_used 4119
_cell_measurement_temperature 200(2)
_cell_measurement_theta_max 22.43
_cell_measurement_theta_min 2.36
_cell_volume 3814(2)
_computing_cell_refinement 'Bruker SAINT'
_computing_data_collection 'Bruker APEX2'
_computing_data_reduction 'Bruker SAINT'
_computing_molecular_graphics 'Bruker SHELXTL'
_computing_publication_material 'Bruker SHELXTL'
_computing_structure_refinement 'SHELXL-2014 (Sheldrick, 2014)'
_computing_structure_solution 'SHELXS-97 (Sheldrick 2008)'
_diffrn_ambient_temperature 200(2)
_diffrn_measured_fraction_theta_full 0.952
_diffrn_measured_fraction_theta_max 0.993
_diffrn_measurement_device_type 'Bruker APEX-II Quazar'
_diffrn_measurement_method '\f and \w scans'
_diffrn_radiation_type MoK\a
_diffrn_radiation_wavelength 0.71073
_diffrn_reflns_av_R_equivalents 0.0854
_diffrn_reflns_av_unetI/netI 0.1306
_diffrn_reflns_Laue_measured_fraction_full 0.952
_diffrn_reflns_Laue_measured_fraction_max 0.993
_diffrn_reflns_limit_h_max 15
_diffrn_reflns_limit_h_min -15
_diffrn_reflns_limit_k_max 18
_diffrn_reflns_limit_k_min -18
_diffrn_reflns_limit_l_max 22
_diffrn_reflns_limit_l_min -21
_diffrn_reflns_number 31933
_diffrn_reflns_point_group_measured_fraction_full 0.952
_diffrn_reflns_point_group_measured_fraction_max 0.993
_diffrn_reflns_theta_full 25.242
_diffrn_reflns_theta_max 24.838
_diffrn_reflns_theta_min 1.114
_diffrn_source 'ImuS microsource'
_exptl_absorpt_coefficient_mu 2.216
_exptl_absorpt_correction_T_max 0.8984
_exptl_absorpt_correction_T_min 0.7590
_exptl_absorpt_correction_type multi-scan
_exptl_absorpt_process_details
;
Sheldrick, G. M. (2008). <i>SADABS</i>. University of G\"ottingen, Germany.
;
_exptl_crystal_colour red
_exptl_crystal_density_diffrn 1.304
_exptl_crystal_description plate
_exptl_crystal_F_000 1552
_exptl_crystal_size_max 0.130
_exptl_crystal_size_mid 0.100
_exptl_crystal_size_min 0.060
_refine_diff_density_max 2.710
_refine_diff_density_min -0.844
_refine_diff_density_rms 0.146
_refine_ls_extinction_method none
_refine_ls_goodness_of_fit_ref 1.035
_refine_ls_hydrogen_treatment constr
_refine_ls_matrix_type full
_refine_ls_number_parameters 793
_refine_ls_number_reflns 13117
_refine_ls_number_restraints 2303
_refine_ls_restrained_S_all 0.991
_refine_ls_R_factor_all 0.1653
_refine_ls_R_factor_gt 0.0878
_refine_ls_shift/su_max 0.000
_refine_ls_shift/su_mean 0.000
_refine_ls_structure_factor_coef Fsqd
_refine_ls_weighting_details 'w=1/[\s^2^(Fo^2^)+(0.1256P)^2^+9.1127P] where P=(Fo^2^+2Fc^2^)/3'
_refine_ls_weighting_scheme calc
_refine_ls_wR_factor_gt 0.2172
_refine_ls_wR_factor_ref 0.2569
_reflns_Friedel_coverage 0.000
_reflns_number_gt 7105
_reflns_number_total 13117
_reflns_threshold_expression 'I > 2\s(I)'
_cod_data_source_file cg5011538_si_002.cif
_cod_data_source_block mip8
_cod_depositor_comments 'Adding full bibliography for 4512096--4512099.cif.'
_cod_database_code 4512098
_shelx_space_group_comment
; 
The symmetry employed for this shelxl refinement is uniquely defined 
by the following loop, which should always be used as a source of 
symmetry information in preference to the above space-group names. 
They are only intended as comments. 
;
_shelx_estimated_absorpt_t_min 0.762
_shelx_estimated_absorpt_t_max 0.879
_shelxl_version_number 2014-3

loop_
_space_group_symop_operation_xyz
'x, y, z'
'-x, -y, -z'

loop_
_atom_site_label
_atom_site_type_symbol
_atom_site_fract_x
_atom_site_fract_y
_atom_site_fract_z
_atom_site_U_iso_or_equiv
_atom_site_adp_type
_atom_site_occupancy
_atom_site_site_symmetry_order
_atom_site_calc_flag
_atom_site_refinement_flags_posn
_atom_site_refinement_flags_adp
Br1_1 Br 0.31057(8) 0.76491(7) 0.64663(6) 0.0458(3) Uani 1 1 d D U
Br2_1 Br 0.24863(7) 0.73229(6) 0.46392(6) 0.0365(3) Uani 1 1 d D U
Si1_1 Si 0.8824(2) 0.99212(18) 0.83525(15) 0.0437(8) Uani 1 1 d D U
Si2_1 Si 0.6124(2) 0.89817(16) 0.21257(14) 0.0333(6) Uani 1 1 d D U
C1_1 C 0.8070(7) 1.0239(5) 0.6806(4) 0.028(2) Uani 1 1 d D U
C2_1 C 0.8344(7) 1.0238(6) 0.7443(4) 0.037(2) Uani 1 1 d D U
C3_1 C 0.6935(7) 0.9720(5) 0.3673(4) 0.0234(18) Uani 1 1 d D U
C4_1 C 0.6650(7) 0.9519(5) 0.3038(4) 0.033(2) Uani 1 1 d D U
C11_1 C 0.7759(6) 1.0189(5) 0.6022(4) 0.0224(16) Uani 1 1 d D U
C12_1 C 0.6840(5) 0.9728(4) 0.5686(4) 0.0192(16) Uani 1 1 d D U
N13_1 N 0.6254(5) 0.9405(4) 0.6123(4) 0.0233(15) Uani 1 1 d D U
C14_1 C 0.5424(6) 0.8956(4) 0.5781(4) 0.0209(16) Uani 1 1 d D U
C15_1 C 0.4775(6) 0.8595(5) 0.6216(5) 0.0259(19) Uani 1 1 d D U
H15_1 H 0.4944 0.8680 0.6735 0.031 Uiso 1 1 calc R U
C16_1 C 0.3916(6) 0.8130(5) 0.5876(4) 0.0260(18) Uani 1 1 d D U
C17_1 C 0.3653(6) 0.7987(5) 0.5097(4) 0.0252(17) Uani 1 1 d D U
C18_1 C 0.4237(6) 0.8335(5) 0.4669(5) 0.0236(18) Uani 1 1 d D U
H18_1 H 0.4043 0.8251 0.4151 0.028 Uiso 1 1 calc R U
C19_1 C 0.5138(6) 0.8827(5) 0.5000(4) 0.0212(16) Uani 1 1 d D U
N20_1 N 0.5709(5) 0.9151(4) 0.4575(4) 0.0226(15) Uani 1 1 d D U
C21_1 C 0.6570(5) 0.9596(4) 0.4908(4) 0.0182(15) Uani 1 1 d D U
C22_1 C 0.7201(6) 0.9921(5) 0.4461(4) 0.0255(17) Uani 1 1 d D U
C23_1 C 0.8100(6) 1.0391(4) 0.4794(4) 0.0240(17) Uani 1 1 d D U
C24_1 C 0.8794(6) 1.0714(5) 0.4385(5) 0.0293(19) Uani 1 1 d D U
H24_1 H 0.8627 1.0645 0.3867 0.035 Uiso 1 1 calc R U
C25_1 C 0.9689(7) 1.1119(6) 0.4717(5) 0.038(2) Uani 1 1 d D U
H25_1 H 1.0138 1.1312 0.4424 0.046 Uiso 1 1 calc R U
C26_1 C 0.9963(7) 1.1257(5) 0.5468(5) 0.033(2) Uani 1 1 d D U
H26_1 H 1.0585 1.1556 0.5687 0.040 Uiso 1 1 calc R U
C27_1 C 0.9333(6) 1.0959(5) 0.5899(5) 0.030(2) Uani 1 1 d D U
H27_1 H 0.9528 1.1053 0.6416 0.036 Uiso 1 1 calc R U
C28_1 C 0.8397(6) 1.0515(5) 0.5585(4) 0.0231(17) Uani 1 1 d D U
C41_1 C 0.9253(7) 1.0905(5) 0.9008(5) 0.048(3) Uani 1 1 d D U
H41_1 H 0.9573 1.0714 0.9485 0.058 Uiso 1 1 calc R U
C42_1 C 1.0041(10) 1.1441(8) 0.8762(7) 0.083(4) Uani 1 1 d D U
H42A_1 H 1.0627 1.1088 0.8675 0.125 Uiso 1 1 calc R U
H42B_1 H 0.9735 1.1666 0.8309 0.125 Uiso 1 1 calc R U
H42C_1 H 1.0275 1.1918 0.9143 0.125 Uiso 1 1 calc R U
C43_1 C 0.8345(9) 1.1457(8) 0.9142(8) 0.081(4) Uani 1 1 d D U
H43A_1 H 0.7831 1.1110 0.9302 0.121 Uiso 1 1 calc R U
H43B_1 H 0.8580 1.1933 0.9522 0.121 Uiso 1 1 calc R U
H43C_1 H 0.8041 1.1681 0.8689 0.121 Uiso 1 1 calc R U
C44_1 C 0.9859(9) 0.9141(8) 0.8243(6) 0.082(4) Uani 1 1 d D U
H44_1 H 0.9496 0.8573 0.8101 0.098 Uiso 1 1 calc R U
C45_1 C 1.0579(12) 0.9050(11) 0.8950(6) 0.128(7) Uani 1 1 d D U
H45A_1 H 1.0180 0.8989 0.9336 0.192 Uiso 1 1 calc R U
H45B_1 H 1.0997 0.8543 0.8884 0.192 Uiso 1 1 calc R U
H45C_1 H 1.1028 0.9560 0.9090 0.192 Uiso 1 1 calc R U
C46_1 C 1.0454(10) 0.9236(10) 0.7638(6) 0.087(4) Uani 1 1 d D U
H46A_1 H 0.9975 0.9294 0.7185 0.131 Uiso 1 1 calc R U
H46B_1 H 1.0902 0.9747 0.7771 0.131 Uiso 1 1 calc R U
H46C_1 H 1.0871 0.8730 0.7565 0.131 Uiso 1 1 calc R U
C47_1 C 0.7666(9) 0.9418(8) 0.8636(5) 0.076(4) Uani 1 1 d D U
H47_1 H 0.7196 0.9902 0.8721 0.091 Uiso 1 1 calc R U
C48_1 C 0.7931(13) 0.9061(10) 0.9372(6) 0.115(6) Uani 1 1 d D U
H48A_1 H 0.8336 0.9489 0.9732 0.173 Uiso 1 1 calc R U
H48B_1 H 0.7296 0.8925 0.9541 0.173 Uiso 1 1 calc R U
H48C_1 H 0.8329 0.8541 0.9313 0.173 Uiso 1 1 calc R U
C49_1 C 0.7050(9) 0.8790(8) 0.8071(6) 0.069(4) Uani 1 1 d D U
H49A_1 H 0.6894 0.9035 0.7609 0.103 Uiso 1 1 calc R U
H49B_1 H 0.7442 0.8268 0.8002 0.103 Uiso 1 1 calc R U
H49C_1 H 0.6409 0.8651 0.8230 0.103 Uiso 1 1 calc R U
C51_1 C 0.7221(7) 0.8460(6) 0.1741(5) 0.052(3) Uani 1 1 d D U
H51_1 H 0.7603 0.8930 0.1581 0.063 Uiso 1 1 calc R U
C52_1 C 0.7991(10) 0.8059(10) 0.2297(6) 0.087(5) Uani 1 1 d D U
H52A_1 H 0.8201 0.8476 0.2731 0.131 Uiso 1 1 calc R U
H52B_1 H 0.7676 0.7556 0.2438 0.131 Uiso 1 1 calc R U
H52C_1 H 0.8594 0.7887 0.2082 0.131 Uiso 1 1 calc R U
C53_1 C 0.6881(11) 0.7824(9) 0.1060(6) 0.092(5) Uani 1 1 d D U
H53A_1 H 0.6386 0.8092 0.0708 0.138 Uiso 1 1 calc R U
H53B_1 H 0.7479 0.7651 0.0839 0.138 Uiso 1 1 calc R U
H53C_1 H 0.6561 0.7319 0.1196 0.138 Uiso 1 1 calc R U
C54_1 C 0.5508(8) 0.9812(6) 0.1555(5) 0.055(3) Uani 1 1 d D U
H54_1 H 0.5015 1.0118 0.1839 0.066 Uiso 1 1 calc R U
C55_1 C 0.6280(11) 1.0491(8) 0.1451(8) 0.098(5) Uani 1 1 d D U
H55A_1 H 0.6675 1.0721 0.1928 0.147 Uiso 1 1 calc R U
H55B_1 H 0.6747 1.0231 0.1139 0.147 Uiso 1 1 calc R U
H55C_1 H 0.5913 1.0954 0.1220 0.147 Uiso 1 1 calc R U
C56_1 C 0.4879(10) 0.9439(8) 0.0824(6) 0.085(4) Uani 1 1 d D U
H56A_1 H 0.4391 0.9007 0.0904 0.127 Uiso 1 1 calc R U
H56B_1 H 0.4504 0.9897 0.0589 0.127 Uiso 1 1 calc R U
H56C_1 H 0.5338 0.9174 0.0508 0.127 Uiso 1 1 calc R U
C57_1 C 0.5118(7) 0.8186(6) 0.2269(6) 0.048(2) Uani 1 1 d D U
H57_1 H 0.4859 0.7838 0.1788 0.057 Uiso 1 1 calc R U
C58_1 C 0.5537(8) 0.7572(6) 0.2819(6) 0.057(3) Uani 1 1 d D U
H58A_1 H 0.6121 0.7269 0.2661 0.085 Uiso 1 1 calc R U
H58B_1 H 0.5760 0.7897 0.3302 0.085 Uiso 1 1 calc R U
H58C_1 H 0.4998 0.7157 0.2847 0.085 Uiso 1 1 calc R U
C59_1 C 0.4199(8) 0.8653(8) 0.2533(7) 0.068(3) Uani 1 1 d D U
H59A_1 H 0.3919 0.9050 0.2187 0.102 Uiso 1 1 calc R U
H59B_1 H 0.3666 0.8232 0.2563 0.102 Uiso 1 1 calc R U
H59C_1 H 0.4429 0.8972 0.3017 0.102 Uiso 1 1 calc R U
Br1_2 Br -0.19269(8) 0.77572(7) 0.64504(6) 0.0442(3) Uani 1 1 d D U
Br2_2 Br -0.25101(7) 0.75595(6) 0.46249(6) 0.0347(3) Uani 1 1 d D U
Si1_2 Si 0.3850(2) 0.60052(17) 0.84038(15) 0.0408(7) Uani 1 1 d D U
Si2_2 Si 0.1149(2) 0.51740(16) 0.21431(14) 0.0319(6) Uani 1 1 d D U
C1_2 C 0.3070(6) 0.5281(5) 0.6830(4) 0.0264(19) Uani 1 1 d D U
C2_2 C 0.3345(7) 0.5473(5) 0.7478(4) 0.031(2) Uani 1 1 d D U
C3_2 C 0.1930(6) 0.4931(5) 0.3680(4) 0.0169(16) Uani 1 1 d D U
C4_2 C 0.1670(7) 0.4919(5) 0.3071(4) 0.032(2) Uani 1 1 d D U
C11_2 C 0.2756(6) 0.5117(5) 0.6057(4) 0.0237(17) Uani 1 1 d D U
C12_2 C 0.1840(6) 0.5485(5) 0.5712(4) 0.0202(16) Uani 1 1 d D U
N13_2 N 0.1253(5) 0.5930(4) 0.6142(4) 0.0214(15) Uani 1 1 d D U
C14_2 C 0.0417(6) 0.6281(5) 0.5796(4) 0.0220(17) Uani 1 1 d D U
C15_2 C -0.0241(6) 0.6759(5) 0.6228(4) 0.0242(18) Uani 1 1 d D U
H15_2 H -0.0082 0.6819 0.6747 0.029 Uiso 1 1 calc R U
C16_2 C -0.1095(6) 0.7123(5) 0.5883(4) 0.0242(18) Uani 1 1 d D U
C17_2 C -0.1351(6) 0.7034(5) 0.5095(4) 0.0214(17) Uani 1 1 d D U
C18_2 C -0.0755(5) 0.6578(5) 0.4672(4) 0.0204(17) Uani 1 1 d D U
H18_2 H -0.0928 0.6528 0.4154 0.025 Uiso 1 1 calc R U
C19_2 C 0.0144(5) 0.6171(4) 0.5021(4) 0.0197(16) Uani 1 1 d D U
N20_2 N 0.0727(5) 0.5732(4) 0.4588(4) 0.0217(15) Uani 1 1 d D U
C21_2 C 0.1577(5) 0.5380(4) 0.4928(4) 0.0191(16) Uani 1 1 d D U
C22_2 C 0.2209(6) 0.4928(5) 0.4481(4) 0.0254(17) Uani 1 1 d D U
C23_2 C 0.3131(6) 0.4573(5) 0.4827(4) 0.0224(17) Uani 1 1 d D U
C24_2 C 0.3808(6) 0.4126(5) 0.4415(5) 0.029(2) Uani 1 1 d D U
H24_2 H 0.3644 0.4047 0.3896 0.035 Uiso 1 1 calc R U
C25_2 C 0.4704(7) 0.3802(5) 0.4765(5) 0.035(2) Uani 1 1 d D U
H25_2 H 0.5154 0.3513 0.4479 0.042 Uiso 1 1 calc R U
C26_2 C 0.4966(7) 0.3888(6) 0.5519(5) 0.038(2) Uani 1 1 d D U
H26_2 H 0.5584 0.3652 0.5744 0.045 Uiso 1 1 calc R U
C27_2 C 0.4337(6) 0.4313(5) 0.5940(5) 0.030(2) Uani 1 1 d D U
H27_2 H 0.4526 0.4374 0.6458 0.036 Uiso 1 1 calc R U
C28_2 C 0.3406(6) 0.4666(5) 0.5616(4) 0.0207(16) Uani 1 1 d D U
C41_2 C 0.4950(9) 0.6716(9) 0.8347(6) 0.092(4) Uani 1 1 d D U
H41_2 H 0.4629 0.7274 0.8247 0.111 Uiso 1 1 calc R U
C42_2 C 0.5722(12) 0.6937(11) 0.9059(7) 0.125(7) Uani 1 1 d D U
H42A_2 H 0.5353 0.7094 0.9464 0.188 Uiso 1 1 calc R U
H42B_2 H 0.6145 0.6440 0.9158 0.188 Uiso 1 1 calc R U
H42C_2 H 0.6164 0.7419 0.9010 0.188 Uiso 1 1 calc R U
C43_2 C 0.5499(9) 0.6472(9) 0.7715(6) 0.083(4) Uani 1 1 d D U
H43A_2 H 0.4995 0.6333 0.7265 0.125 Uiso 1 1 calc R U
H43B_2 H 0.5940 0.6952 0.7660 0.125 Uiso 1 1 calc R U
H43C_2 H 0.5921 0.5972 0.7809 0.125 Uiso 1 1 calc R U
C44_2 C 0.4192(8) 0.5168(6) 0.9034(5) 0.050(3) Uani 1 1 d D U
H44_2 H 0.4535 0.5474 0.9514 0.060 Uiso 1 1 calc R U
C45_2 C 0.4953(10) 0.4538(8) 0.8779(7) 0.081(4) Uani 1 1 d D U
H45A_2 H 0.5549 0.4850 0.8688 0.121 Uiso 1 1 calc R U
H45B_2 H 0.5175 0.4165 0.9158 0.121 Uiso 1 1 calc R U
H45C_2 H 0.4629 0.4190 0.8328 0.121 Uiso 1 1 calc R U
C46_2 C 0.3253(9) 0.4693(8) 0.9180(7) 0.077(4) Uani 1 1 d D U
H46A_2 H 0.2767 0.5109 0.9344 0.116 Uiso 1 1 calc R U
H46B_2 H 0.2923 0.4346 0.8730 0.116 Uiso 1 1 calc R U
H46C_2 H 0.3469 0.4321 0.9560 0.116 Uiso 1 1 calc R U
C47_2 C 0.2736(9) 0.6629(8) 0.8699(6) 0.083(4) Uani 1 1 d D U
H47_2 H 0.2251 0.6180 0.8786 0.100 Uiso 1 1 calc R U
C48_2 C 0.3015(14) 0.7180(9) 0.9438(6) 0.119(6) Uani 1 1 d D U
H48A_2 H 0.3413 0.6843 0.9792 0.179 Uiso 1 1 calc R U
H48B_2 H 0.3424 0.7679 0.9384 0.179 Uiso 1 1 calc R U
H48C_2 H 0.2386 0.7370 0.9611 0.179 Uiso 1 1 calc R U
C49_2 C 0.2126(9) 0.7090(8) 0.8124(6) 0.074(4) Uani 1 1 d D U
H49A_2 H 0.1970 0.6706 0.7665 0.111 Uiso 1 1 calc R U
H49B_2 H 0.1484 0.7280 0.8279 0.111 Uiso 1 1 calc R U
H49C_2 H 0.2522 0.7589 0.8051 0.111 Uiso 1 1 calc R U
C51_2 C 0.2232(7) 0.5605(6) 0.1755(5) 0.050(3) Uani 1 1 d D U
H51_2 H 0.2597 0.5096 0.1563 0.060 Uiso 1 1 calc R U
C52_2 C 0.3028(9) 0.6140(8) 0.2308(6) 0.074(4) Uani 1 1 d D U
H52A_2 H 0.3261 0.5823 0.2724 0.111 Uiso 1 1 calc R U
H52B_2 H 0.3613 0.6265 0.2079 0.111 Uiso 1 1 calc R U
H52C_2 H 0.2724 0.6677 0.2479 0.111 Uiso 1 1 calc R U
C53_2 C 0.1860(11) 0.6088(9) 0.1104(7) 0.096(5) Uani 1 1 d D U
H53A_2 H 0.1347 0.5736 0.0750 0.144 Uiso 1 1 calc R U
H53B_2 H 0.1553 0.6624 0.1271 0.144 Uiso 1 1 calc R U
H53C_2 H 0.2442 0.6213 0.0871 0.144 Uiso 1 1 calc R U
C54_2 C 0.0128(7) 0.5991(5) 0.2272(5) 0.045(2) Uani 1 1 d D U
H54_2 H -0.0147 0.6177 0.1784 0.054 Uiso 1 1 calc R U
C55_2 C 0.0534(9) 0.6789(6) 0.2794(6) 0.060(3) Uani 1 1 d D U
H55A_2 H 0.1107 0.7045 0.2620 0.090 Uiso 1 1 calc R U
H55B_2 H -0.0015 0.7204 0.2810 0.090 Uiso 1 1 calc R U
H55C_2 H 0.0770 0.6629 0.3285 0.090 Uiso 1 1 calc R U
C56_2 C -0.0774(8) 0.5600(8) 0.2556(7) 0.066(3) Uani 1 1 d D U
H56A_2 H -0.1043 0.5088 0.2227 0.098 Uiso 1 1 calc R U
H56B_2 H -0.0533 0.5444 0.3048 0.098 Uiso 1 1 calc R U
H56C_2 H -0.1318 0.6019 0.2573 0.098 Uiso 1 1 calc R U
C57_2 C 0.0546(8) 0.4149(5) 0.1600(5) 0.051(3) Uani 1 1 d D U
H57_2 H 0.0024 0.3956 0.1876 0.061 Uiso 1 1 calc R U
C58_2 C 0.1329(10) 0.3429(8) 0.1573(7) 0.085(5) Uani 1 1 d D U
H58A_2 H 0.1687 0.3375 0.2070 0.127 Uiso 1 1 calc R U
H58B_2 H 0.0970 0.2888 0.1361 0.127 Uiso 1 1 calc R U
H58C_2 H 0.1828 0.3565 0.1271 0.127 Uiso 1 1 calc R U
C59_2 C -0.0032(10) 0.4260(8) 0.0841(5) 0.077(4) Uani 1 1 d D U
H59A_2 H -0.0523 0.4722 0.0877 0.116 Uiso 1 1 calc R U
H59B_2 H 0.0455 0.4403 0.0533 0.116 Uiso 1 1 calc R U
H59C_2 H -0.0402 0.3726 0.0623 0.116 Uiso 1 1 calc R U

loop_
_atom_site_aniso_label
_atom_site_aniso_U_11
_atom_site_aniso_U_22
_atom_site_aniso_U_33
_atom_site_aniso_U_23
_atom_site_aniso_U_13
_atom_site_aniso_U_12
Br1_1 0.0375(7) 0.0512(6) 0.0526(7) 0.0168(5) 0.0117(5) -0.0139(5)
Br2_1 0.0239(6) 0.0259(5) 0.0561(7) -0.0002(4) 0.0008(5) -0.0085(4)
Si1_1 0.058(2) 0.0402(16) 0.0292(16) 0.0059(13) -0.0037(14) 0.0000(14)
Si2_1 0.0377(16) 0.0328(14) 0.0259(15) -0.0005(11) -0.0013(12) -0.0012(12)
C1_1 0.026(5) 0.030(5) 0.027(3) 0.002(3) 0.000(3) -0.002(4)
C2_1 0.034(5) 0.042(5) 0.030(4) 0.002(3) -0.002(3) -0.008(4)
C3_1 0.026(5) 0.020(4) 0.027(3) 0.010(3) 0.005(3) -0.005(3)
C4_1 0.039(5) 0.029(4) 0.030(4) 0.007(3) -0.002(3) -0.005(4)
C11_1 0.022(4) 0.014(4) 0.029(4) -0.001(3) 0.000(3) 0.004(3)
C12_1 0.018(3) 0.014(3) 0.024(3) 0.002(3) 0.001(3) 0.006(3)
N13_1 0.020(3) 0.025(3) 0.023(4) 0.002(3) 0.000(3) 0.001(3)
C14_1 0.017(3) 0.014(3) 0.031(4) 0.000(3) 0.002(3) 0.006(3)
C15_1 0.025(4) 0.025(4) 0.027(4) 0.003(3) 0.005(3) 0.000(3)
C16_1 0.019(4) 0.018(4) 0.042(4) 0.007(3) 0.004(3) 0.000(3)
C17_1 0.023(4) 0.011(4) 0.040(4) 0.000(3) 0.004(3) 0.003(3)
C18_1 0.019(4) 0.015(4) 0.034(4) 0.001(3) 0.000(3) 0.004(3)
C19_1 0.019(4) 0.013(3) 0.030(4) 0.001(3) 0.003(3) 0.006(3)
N20_1 0.021(3) 0.016(3) 0.030(4) 0.003(3) 0.002(3) 0.003(2)
C21_1 0.019(3) 0.008(3) 0.025(3) 0.000(3) 0.000(3) 0.004(3)
C22_1 0.023(4) 0.024(4) 0.029(4) 0.007(3) 0.002(3) 0.002(3)
C23_1 0.035(4) 0.007(3) 0.031(4) 0.000(3) 0.009(3) -0.004(3)
C24_1 0.032(4) 0.021(4) 0.037(5) 0.007(3) 0.010(3) 0.000(3)
C25_1 0.029(5) 0.030(5) 0.056(5) 0.004(4) 0.011(4) -0.005(4)
C26_1 0.025(5) 0.023(4) 0.051(5) 0.004(4) 0.004(4) -0.006(3)
C27_1 0.025(4) 0.018(4) 0.044(5) -0.003(3) 0.000(3) -0.002(3)
C28_1 0.021(4) 0.015(4) 0.032(4) 0.004(3) 0.002(3) 0.002(3)
C41_1 0.056(6) 0.048(5) 0.036(5) -0.006(4) 0.001(4) -0.010(4)
C42_1 0.084(8) 0.089(9) 0.073(9) 0.004(7) 0.008(7) -0.029(7)
C43_1 0.087(8) 0.072(8) 0.082(10) -0.003(7) 0.020(7) 0.008(6)
C44_1 0.096(7) 0.091(8) 0.055(6) 0.009(6) 0.005(5) 0.041(6)
C45_1 0.156(13) 0.160(15) 0.055(7) 0.001(8) -0.011(7) 0.110(12)
C46_1 0.067(9) 0.130(12) 0.062(7) 0.009(7) 0.003(6) 0.030(8)
C47_1 0.101(7) 0.078(7) 0.050(6) 0.013(5) 0.014(5) -0.029(6)
C48_1 0.165(15) 0.124(12) 0.055(7) 0.037(7) -0.002(8) -0.067(11)
C49_1 0.080(8) 0.075(8) 0.053(7) 0.007(6) 0.019(6) -0.017(6)
C51_1 0.051(6) 0.052(6) 0.051(6) -0.004(4) 0.011(4) 0.003(4)
C52_1 0.077(8) 0.127(12) 0.063(7) 0.018(7) 0.022(6) 0.057(8)
C53_1 0.100(11) 0.092(9) 0.074(7) -0.032(7) 0.012(7) 0.012(8)
C54_1 0.065(7) 0.054(5) 0.043(5) 0.013(4) -0.001(5) 0.007(5)
C55_1 0.108(10) 0.080(8) 0.106(11) 0.056(8) -0.014(8) -0.014(7)
C56_1 0.093(10) 0.102(9) 0.053(7) 0.025(6) -0.017(6) 0.004(7)
C57_1 0.038(5) 0.048(5) 0.053(6) 0.002(4) -0.001(4) -0.008(4)
C58_1 0.050(7) 0.052(6) 0.063(7) 0.010(5) -0.005(5) -0.010(5)
C59_1 0.047(6) 0.078(8) 0.080(9) 0.017(7) 0.010(6) 0.005(5)
Br1_2 0.0349(6) 0.0472(6) 0.0481(7) -0.0059(5) 0.0080(5) 0.0187(5)
Br2_2 0.0217(5) 0.0297(5) 0.0513(7) 0.0106(5) -0.0012(5) 0.0099(4)
Si1_2 0.054(2) 0.0365(15) 0.0281(16) -0.0014(12) 0.0002(14) 0.0012(13)
Si2_2 0.0347(16) 0.0332(14) 0.0257(15) 0.0050(11) -0.0014(12) 0.0015(11)
C1_2 0.018(5) 0.033(5) 0.029(3) 0.014(3) 0.000(3) 0.006(4)
C2_2 0.026(5) 0.036(5) 0.030(4) 0.007(3) 0.002(3) 0.005(4)
C3_2 0.007(3) 0.015(3) 0.027(3) -0.011(2) 0.006(2) 0.004(3)
C4_2 0.028(5) 0.030(5) 0.036(4) 0.001(3) 0.002(3) 0.008(4)
C11_2 0.017(4) 0.022(4) 0.030(4) 0.002(3) -0.001(3) -0.001(3)
C12_2 0.016(3) 0.017(4) 0.027(3) 0.002(3) 0.001(3) 0.000(3)
N13_2 0.021(3) 0.016(3) 0.025(4) 0.001(3) 0.002(3) 0.001(2)
C14_2 0.017(4) 0.017(4) 0.033(4) 0.007(3) 0.004(3) -0.003(3)
C15_2 0.021(4) 0.025(4) 0.028(4) 0.004(3) 0.008(3) 0.003(3)
C16_2 0.018(4) 0.020(4) 0.033(4) 0.000(3) 0.003(3) 0.003(3)
C17_2 0.013(4) 0.019(4) 0.032(4) 0.008(3) 0.000(3) -0.002(3)
C18_2 0.013(4) 0.017(4) 0.029(4) 0.007(3) -0.003(3) -0.002(3)
C19_2 0.014(3) 0.011(3) 0.034(4) 0.005(3) 0.003(3) -0.003(3)
N20_2 0.016(3) 0.015(3) 0.034(4) 0.009(3) 0.001(3) 0.001(2)
C21_2 0.018(3) 0.010(3) 0.027(3) 0.003(3) -0.002(3) -0.002(3)
C22_2 0.022(4) 0.018(4) 0.034(4) 0.000(3) -0.001(3) 0.001(3)
C23_2 0.026(4) 0.014(4) 0.029(4) 0.006(3) 0.004(3) 0.003(3)
C24_2 0.029(4) 0.022(4) 0.038(5) 0.005(3) 0.011(3) 0.007(3)
C25_2 0.031(5) 0.028(5) 0.048(5) 0.006(4) 0.012(4) 0.010(4)
C26_2 0.030(5) 0.034(5) 0.050(5) 0.010(4) 0.007(4) 0.015(4)
C27_2 0.021(4) 0.028(4) 0.037(5) 0.002(4) -0.002(3) 0.003(3)
C28_2 0.017(4) 0.013(3) 0.031(4) 0.003(3) 0.001(3) 0.001(3)
C41_2 0.096(7) 0.117(9) 0.057(7) -0.002(6) 0.004(5) -0.048(7)
C42_2 0.131(12) 0.163(15) 0.068(8) 0.012(8) -0.019(7) -0.090(11)
C43_2 0.061(8) 0.119(11) 0.065(7) 0.009(7) -0.003(6) -0.028(8)
C44_2 0.067(6) 0.048(5) 0.028(5) 0.004(4) -0.005(4) 0.008(4)
C45_2 0.092(9) 0.066(7) 0.084(10) 0.012(7) 0.014(7) 0.026(6)
C46_2 0.095(8) 0.066(8) 0.072(9) 0.016(7) 0.013(7) 0.003(6)
C47_2 0.119(8) 0.076(7) 0.061(6) 0.007(5) 0.030(6) 0.038(6)
C48_2 0.199(16) 0.087(10) 0.068(7) -0.006(7) 0.024(8) 0.056(10)
C49_2 0.080(8) 0.074(8) 0.076(8) 0.014(6) 0.032(6) 0.025(7)
C51_2 0.055(6) 0.052(6) 0.046(6) 0.011(4) 0.016(4) -0.002(4)
C52_2 0.068(7) 0.088(9) 0.068(7) -0.001(6) 0.026(6) -0.032(7)
C53_2 0.099(10) 0.115(11) 0.083(8) 0.057(8) 0.011(7) -0.013(8)
C54_2 0.042(5) 0.046(5) 0.046(6) 0.012(4) 0.002(4) 0.009(4)
C55_2 0.062(7) 0.048(5) 0.068(7) 0.006(5) 0.007(6) 0.013(5)
C56_2 0.047(6) 0.077(8) 0.076(9) 0.018(6) 0.013(6) 0.006(5)
C57_2 0.059(6) 0.053(5) 0.035(5) -0.002(4) -0.002(4) -0.006(4)
C58_2 0.095(9) 0.078(7) 0.063(8) -0.015(6) -0.022(7) 0.024(7)
C59_2 0.093(10) 0.080(8) 0.044(6) -0.006(6) -0.020(6) 0.001(7)

loop_
_atom_type_symbol
_atom_type_description
_atom_type_scat_dispersion_real
_atom_type_scat_dispersion_imag
_atom_type_scat_source
C C 0.0033 0.0016 'International Tables Vol C Tables 4.2.6.8 and 6.1.1.4'
H H 0.0000 0.0000 'International Tables Vol C Tables 4.2.6.8 and 6.1.1.4'
N N 0.0061 0.0033 'International Tables Vol C Tables 4.2.6.8 and 6.1.1.4'
Si Si 0.0817 0.0704 'International Tables Vol C Tables 4.2.6.8 and 6.1.1.4'
Br Br -0.2901 2.4595 'International Tables Vol C Tables 4.2.6.8 and 6.1.1.4'

loop_
_geom_angle_atom_site_label_1
_geom_angle_atom_site_label_2
_geom_angle_atom_site_label_3
_geom_angle
C2_1 Si1_1 C44_1 106.8(5)
C2_1 Si1_1 C41_1 109.0(4)
C44_1 Si1_1 C41_1 114.2(5)
C2_1 Si1_1 C47_1 105.1(5)
C44_1 Si1_1 C47_1 112.5(6)
C41_1 Si1_1 C47_1 108.7(5)
C4_1 Si2_1 C51_1 107.2(4)
C4_1 Si2_1 C54_1 108.1(4)
C51_1 Si2_1 C54_1 111.9(5)
C4_1 Si2_1 C57_1 105.6(4)
C51_1 Si2_1 C57_1 113.3(4)
C54_1 Si2_1 C57_1 110.4(4)
C2_1 C1_1 C11_1 176.5(10)
C1_1 C2_1 Si1_1 164.0(9)
C4_1 C3_1 C22_1 174.6(9)
C3_1 C4_1 Si2_1 167.0(8)
C28_1 C11_1 C12_1 119.9(7)
C28_1 C11_1 C1_1 121.0(7)
C12_1 C11_1 C1_1 118.8(7)
N13_1 C12_1 C11_1 118.4(6)
N13_1 C12_1 C21_1 121.8(6)
C11_1 C12_1 C21_1 119.9(6)
C14_1 N13_1 C12_1 115.9(6)
N13_1 C14_1 C19_1 122.8(6)
N13_1 C14_1 C15_1 118.4(7)
C19_1 C14_1 C15_1 118.8(6)
C16_1 C15_1 C14_1 119.4(7)
C16_1 C15_1 H15_1 120.3
C14_1 C15_1 H15_1 120.3
C15_1 C16_1 C17_1 121.2(7)
C15_1 C16_1 Br1_1 118.0(6)
C17_1 C16_1 Br1_1 120.7(5)
C18_1 C17_1 C16_1 120.8(7)
C18_1 C17_1 Br2_1 118.5(6)
C16_1 C17_1 Br2_1 120.6(5)
C17_1 C18_1 C19_1 119.8(7)
C17_1 C18_1 H18_1 120.1
C19_1 C18_1 H18_1 120.1
N20_1 C19_1 C18_1 119.1(7)
N20_1 C19_1 C14_1 121.0(6)
C18_1 C19_1 C14_1 119.9(7)
C19_1 N20_1 C21_1 117.5(6)
N20_1 C21_1 C22_1 117.9(6)
N20_1 C21_1 C12_1 121.0(6)
C22_1 C21_1 C12_1 121.0(6)
C23_1 C22_1 C21_1 119.1(7)
C23_1 C22_1 C3_1 121.7(7)
C21_1 C22_1 C3_1 119.1(7)
C22_1 C23_1 C24_1 122.7(7)
C22_1 C23_1 C28_1 120.5(6)
C24_1 C23_1 C28_1 116.7(6)
C25_1 C24_1 C23_1 121.8(8)
C25_1 C24_1 H24_1 119.1
C23_1 C24_1 H24_1 119.1
C24_1 C25_1 C26_1 121.8(8)
C24_1 C25_1 H25_1 119.1
C26_1 C25_1 H25_1 119.1
C27_1 C26_1 C25_1 119.7(8)
C27_1 C26_1 H26_1 120.2
C25_1 C26_1 H26_1 120.2
C26_1 C27_1 C28_1 121.3(8)
C26_1 C27_1 H27_1 119.4
C28_1 C27_1 H27_1 119.4
C11_1 C28_1 C27_1 121.7(7)
C11_1 C28_1 C23_1 119.6(6)
C27_1 C28_1 C23_1 118.8(7)
C42_1 C41_1 C43_1 109.2(9)
C42_1 C41_1 Si1_1 113.3(7)
C43_1 C41_1 Si1_1 111.2(7)
C42_1 C41_1 H41_1 107.7
C43_1 C41_1 H41_1 107.7
Si1_1 C41_1 H41_1 107.7
C41_1 C42_1 H42A_1 109.5
C41_1 C42_1 H42B_1 109.5
H42A_1 C42_1 H42B_1 109.5
C41_1 C42_1 H42C_1 109.5
H42A_1 C42_1 H42C_1 109.5
H42B_1 C42_1 H42C_1 109.5
C41_1 C43_1 H43A_1 109.5
C41_1 C43_1 H43B_1 109.5
H43A_1 C43_1 H43B_1 109.5
C41_1 C43_1 H43C_1 109.5
H43A_1 C43_1 H43C_1 109.5
H43B_1 C43_1 H43C_1 109.5
C46_1 C44_1 C45_1 110.7(11)
C46_1 C44_1 Si1_1 116.7(8)
C45_1 C44_1 Si1_1 113.5(8)
C46_1 C44_1 H44_1 104.9
C45_1 C44_1 H44_1 104.9
Si1_1 C44_1 H44_1 104.9
C44_1 C45_1 H45A_1 109.5
C44_1 C45_1 H45B_1 109.5
H45A_1 C45_1 H45B_1 109.5
C44_1 C45_1 H45C_1 109.5
H45A_1 C45_1 H45C_1 109.5
H45B_1 C45_1 H45C_1 109.5
C44_1 C46_1 H46A_1 109.5
C44_1 C46_1 H46B_1 109.5
H46A_1 C46_1 H46B_1 109.5
C44_1 C46_1 H46C_1 109.5
H46A_1 C46_1 H46C_1 109.5
H46B_1 C46_1 H46C_1 109.5
C49_1 C47_1 C48_1 111.4(9)
C49_1 C47_1 Si1_1 115.6(8)
C48_1 C47_1 Si1_1 112.9(9)
C49_1 C47_1 H47_1 105.3
C48_1 C47_1 H47_1 105.3
Si1_1 C47_1 H47_1 105.3
C47_1 C48_1 H48A_1 109.5
C47_1 C48_1 H48B_1 109.5
H48A_1 C48_1 H48B_1 109.5
C47_1 C48_1 H48C_1 109.5
H48A_1 C48_1 H48C_1 109.5
H48B_1 C48_1 H48C_1 109.5
C47_1 C49_1 H49A_1 109.5
C47_1 C49_1 H49B_1 109.5
H49A_1 C49_1 H49B_1 109.5
C47_1 C49_1 H49C_1 109.5
H49A_1 C49_1 H49C_1 109.5
H49B_1 C49_1 H49C_1 109.5
C52_1 C51_1 C53_1 110.6(9)
C52_1 C51_1 Si2_1 114.1(7)
C53_1 C51_1 Si2_1 113.5(8)
C52_1 C51_1 H51_1 106.0
C53_1 C51_1 H51_1 106.0
Si2_1 C51_1 H51_1 106.0
C51_1 C52_1 H52A_1 109.5
C51_1 C52_1 H52B_1 109.5
H52A_1 C52_1 H52B_1 109.5
C51_1 C52_1 H52C_1 109.5
H52A_1 C52_1 H52C_1 109.5
H52B_1 C52_1 H52C_1 109.5
C51_1 C53_1 H53A_1 109.5
C51_1 C53_1 H53B_1 109.5
H53A_1 C53_1 H53B_1 109.5
C51_1 C53_1 H53C_1 109.5
H53A_1 C53_1 H53C_1 109.5
H53B_1 C53_1 H53C_1 109.5
C56_1 C54_1 C55_1 111.0(10)
C56_1 C54_1 Si2_1 113.9(7)
C55_1 C54_1 Si2_1 112.5(7)
C56_1 C54_1 H54_1 106.3
C55_1 C54_1 H54_1 106.3
Si2_1 C54_1 H54_1 106.3
C54_1 C55_1 H55A_1 109.5
C54_1 C55_1 H55B_1 109.5
H55A_1 C55_1 H55B_1 109.5
C54_1 C55_1 H55C_1 109.5
H55A_1 C55_1 H55C_1 109.5
H55B_1 C55_1 H55C_1 109.5
C54_1 C56_1 H56A_1 109.5
C54_1 C56_1 H56B_1 109.5
H56A_1 C56_1 H56B_1 109.5
C54_1 C56_1 H56C_1 109.5
H56A_1 C56_1 H56C_1 109.5
H56B_1 C56_1 H56C_1 109.5
C58_1 C57_1 C59_1 108.2(8)
C58_1 C57_1 Si2_1 113.2(7)
C59_1 C57_1 Si2_1 111.0(7)
C58_1 C57_1 H57_1 108.1
C59_1 C57_1 H57_1 108.1
Si2_1 C57_1 H57_1 108.1
C57_1 C58_1 H58A_1 109.5
C57_1 C58_1 H58B_1 109.5
H58A_1 C58_1 H58B_1 109.5
C57_1 C58_1 H58C_1 109.5
H58A_1 C58_1 H58C_1 109.5
H58B_1 C58_1 H58C_1 109.5
C57_1 C59_1 H59A_1 109.5
C57_1 C59_1 H59B_1 109.5
H59A_1 C59_1 H59B_1 109.5
C57_1 C59_1 H59C_1 109.5
H59A_1 C59_1 H59C_1 109.5
H59B_1 C59_1 H59C_1 109.5
C2_2 Si1_2 C41_2 108.3(5)
C2_2 Si1_2 C44_2 108.9(4)
C41_2 Si1_2 C44_2 113.7(6)
C2_2 Si1_2 C47_2 105.2(5)
C41_2 Si1_2 C47_2 112.3(6)
C44_2 Si1_2 C47_2 108.1(5)
C4_2 Si2_2 C51_2 107.9(4)
C4_2 Si2_2 C54_2 105.1(4)
C51_2 Si2_2 C54_2 112.9(4)
C4_2 Si2_2 C57_2 106.9(4)
C51_2 Si2_2 C57_2 113.2(5)
C54_2 Si2_2 C57_2 110.3(4)
C2_2 C1_2 C11_2 175.9(9)
C1_2 C2_2 Si1_2 166.6(8)
C4_2 C3_2 C22_2 176.6(9)
C3_2 C4_2 Si2_2 165.6(8)
C1_2 C11_2 C28_2 120.4(7)
C1_2 C11_2 C12_2 119.9(7)
C28_2 C11_2 C12_2 119.3(7)
N13_2 C12_2 C11_2 118.2(7)
N13_2 C12_2 C21_2 122.2(6)
C11_2 C12_2 C21_2 119.6(6)
C14_2 N13_2 C12_2 116.2(6)
N13_2 C14_2 C19_2 121.9(6)
N13_2 C14_2 C15_2 118.5(7)
C19_2 C14_2 C15_2 119.5(6)
C16_2 C15_2 C14_2 119.2(7)
C16_2 C15_2 H15_2 120.4
C14_2 C15_2 H15_2 120.4
C15_2 C16_2 C17_2 121.1(7)
C15_2 C16_2 Br1_2 118.7(6)
C17_2 C16_2 Br1_2 120.2(5)
C18_2 C17_2 C16_2 121.2(6)
C18_2 C17_2 Br2_2 118.1(6)
C16_2 C17_2 Br2_2 120.8(5)
C17_2 C18_2 C19_2 119.1(7)
C17_2 C18_2 H18_2 120.4
C19_2 C18_2 H18_2 120.4
N20_2 C19_2 C14_2 122.3(6)
N20_2 C19_2 C18_2 117.8(7)
C14_2 C19_2 C18_2 119.8(6)
C19_2 N20_2 C21_2 116.5(6)
N20_2 C21_2 C22_2 117.3(7)
N20_2 C21_2 C12_2 120.8(6)
C22_2 C21_2 C12_2 121.9(6)
C21_2 C22_2 C23_2 118.5(7)
C21_2 C22_2 C3_2 117.8(6)
C23_2 C22_2 C3_2 123.4(7)
C24_2 C23_2 C22_2 121.6(7)
C24_2 C23_2 C28_2 117.9(6)
C22_2 C23_2 C28_2 120.6(6)
C25_2 C24_2 C23_2 120.3(8)
C25_2 C24_2 H24_2 119.9
C23_2 C24_2 H24_2 119.9
C24_2 C25_2 C26_2 121.9(8)
C24_2 C25_2 H25_2 119.0
C26_2 C25_2 H25_2 119.0
C27_2 C26_2 C25_2 120.0(8)
C27_2 C26_2 H26_2 120.0
C25_2 C26_2 H26_2 120.0
C26_2 C27_2 C28_2 121.0(8)
C26_2 C27_2 H27_2 119.5
C28_2 C27_2 H27_2 119.5
C27_2 C28_2 C11_2 120.9(7)
C27_2 C28_2 C23_2 118.9(6)
C11_2 C28_2 C23_2 120.2(6)
C43_2 C41_2 C42_2 110.6(11)
C43_2 C41_2 Si1_2 115.9(8)
C42_2 C41_2 Si1_2 115.8(9)
C43_2 C41_2 H41_2 104.3
C42_2 C41_2 H41_2 104.3
Si1_2 C41_2 H41_2 104.3
C41_2 C42_2 H42A_2 109.5
C41_2 C42_2 H42B_2 109.5
H42A_2 C42_2 H42B_2 109.5
C41_2 C42_2 H42C_2 109.5
H42A_2 C42_2 H42C_2 109.5
H42B_2 C42_2 H42C_2 109.5
C41_2 C43_2 H43A_2 109.5
C41_2 C43_2 H43B_2 109.5
H43A_2 C43_2 H43B_2 109.5
C41_2 C43_2 H43C_2 109.5
H43A_2 C43_2 H43C_2 109.5
H43B_2 C43_2 H43C_2 109.5
C45_2 C44_2 C46_2 110.3(9)
C45_2 C44_2 Si1_2 112.9(7)
C46_2 C44_2 Si1_2 113.1(7)
C45_2 C44_2 H44_2 106.7
C46_2 C44_2 H44_2 106.7
Si1_2 C44_2 H44_2 106.7
C44_2 C45_2 H45A_2 109.5
C44_2 C45_2 H45B_2 109.5
H45A_2 C45_2 H45B_2 109.5
C44_2 C45_2 H45C_2 109.5
H45A_2 C45_2 H45C_2 109.5
H45B_2 C45_2 H45C_2 109.5
C44_2 C46_2 H46A_2 109.5
C44_2 C46_2 H46B_2 109.5
H46A_2 C46_2 H46B_2 109.5
C44_2 C46_2 H46C_2 109.5
H46A_2 C46_2 H46C_2 109.5
H46B_2 C46_2 H46C_2 109.5
C49_2 C47_2 C48_2 113.2(10)
C49_2 C47_2 Si1_2 114.9(8)
C48_2 C47_2 Si1_2 113.9(9)
C49_2 C47_2 H47_2 104.5
C48_2 C47_2 H47_2 104.5
Si1_2 C47_2 H47_2 104.5
C47_2 C48_2 H48A_2 109.5
C47_2 C48_2 H48B_2 109.5
H48A_2 C48_2 H48B_2 109.5
C47_2 C48_2 H48C_2 109.5
H48A_2 C48_2 H48C_2 109.5
H48B_2 C48_2 H48C_2 109.5
C47_2 C49_2 H49A_2 109.5
C47_2 C49_2 H49B_2 109.5
H49A_2 C49_2 H49B_2 109.5
C47_2 C49_2 H49C_2 109.5
H49A_2 C49_2 H49C_2 109.5
H49B_2 C49_2 H49C_2 109.5
C52_2 C51_2 C53_2 110.2(9)
C52_2 C51_2 Si2_2 114.7(7)
C53_2 C51_2 Si2_2 112.7(8)
C52_2 C51_2 H51_2 106.2
C53_2 C51_2 H51_2 106.2
Si2_2 C51_2 H51_2 106.2
C51_2 C52_2 H52A_2 109.5
C51_2 C52_2 H52B_2 109.5
H52A_2 C52_2 H52B_2 109.5
C51_2 C52_2 H52C_2 109.5
H52A_2 C52_2 H52C_2 109.5
H52B_2 C52_2 H52C_2 109.5
C51_2 C53_2 H53A_2 109.5
C51_2 C53_2 H53B_2 109.5
H53A_2 C53_2 H53B_2 109.5
C51_2 C53_2 H53C_2 109.5
H53A_2 C53_2 H53C_2 109.5
H53B_2 C53_2 H53C_2 109.5
C55_2 C54_2 C56_2 108.5(8)
C55_2 C54_2 Si2_2 113.3(7)
C56_2 C54_2 Si2_2 111.3(6)
C55_2 C54_2 H54_2 107.8
C56_2 C54_2 H54_2 107.8
Si2_2 C54_2 H54_2 107.8
C54_2 C55_2 H55A_2 109.5
C54_2 C55_2 H55B_2 109.5
H55A_2 C55_2 H55B_2 109.5
C54_2 C55_2 H55C_2 109.5
H55A_2 C55_2 H55C_2 109.5
H55B_2 C55_2 H55C_2 109.5
C54_2 C56_2 H56A_2 109.5
C54_2 C56_2 H56B_2 109.5
H56A_2 C56_2 H56B_2 109.5
C54_2 C56_2 H56C_2 109.5
H56A_2 C56_2 H56C_2 109.5
H56B_2 C56_2 H56C_2 109.5
C59_2 C57_2 C58_2 111.6(9)
C59_2 C57_2 Si2_2 114.3(7)
C58_2 C57_2 Si2_2 111.8(7)
C59_2 C57_2 H57_2 106.2
C58_2 C57_2 H57_2 106.2
Si2_2 C57_2 H57_2 106.2
C57_2 C58_2 H58A_2 109.5
C57_2 C58_2 H58B_2 109.5
H58A_2 C58_2 H58B_2 109.5
C57_2 C58_2 H58C_2 109.5
H58A_2 C58_2 H58C_2 109.5
H58B_2 C58_2 H58C_2 109.5
C57_2 C59_2 H59A_2 109.5
C57_2 C59_2 H59B_2 109.5
H59A_2 C59_2 H59B_2 109.5
C57_2 C59_2 H59C_2 109.5
H59A_2 C59_2 H59C_2 109.5
H59B_2 C59_2 H59C_2 109.5

loop_
_geom_bond_atom_site_label_1
_geom_bond_atom_site_label_2
_geom_bond_distance
Br1_1 C16_1 1.885(7)
Br2_1 C17_1 1.880(7)
Si1_1 C2_1 1.838(8)
Si1_1 C44_1 1.864(9)
Si1_1 C41_1 1.878(8)
Si1_1 C47_1 1.908(9)
Si2_1 C4_1 1.831(8)
Si2_1 C51_1 1.879(8)
Si2_1 C54_1 1.883(8)
Si2_1 C57_1 1.902(8)
C1_1 C2_1 1.183(9)
C1_1 C11_1 1.446(9)
C3_1 C4_1 1.186(9)
C3_1 C22_1 1.450(9)
C11_1 C28_1 1.409(9)
C11_1 C12_1 1.422(9)
C12_1 N13_1 1.361(8)
C12_1 C21_1 1.426(10)
N13_1 C14_1 1.328(8)
C14_1 C19_1 1.434(10)
C14_1 C15_1 1.441(9)
C15_1 C16_1 1.368(9)
C15_1 H15_1 0.9500
C16_1 C17_1 1.430(11)
C17_1 C18_1 1.364(9)
C18_1 C19_1 1.426(9)
C18_1 H18_1 0.9500
C19_1 N20_1 1.331(9)
N20_1 C21_1 1.351(8)
C21_1 C22_1 1.417(9)
C22_1 C23_1 1.407(9)
C23_1 C24_1 1.424(9)
C23_1 C28_1 1.454(10)
C24_1 C25_1 1.357(10)
C24_1 H24_1 0.9500
C25_1 C26_1 1.379(12)
C25_1 H25_1 0.9500
C26_1 C27_1 1.374(10)
C26_1 H26_1 0.9500
C27_1 C28_1 1.420(9)
C27_1 H27_1 0.9500
C41_1 C42_1 1.508(11)
C41_1 C43_1 1.522(11)
C41_1 H41_1 1.0000
C42_1 H42A_1 0.9800
C42_1 H42B_1 0.9800
C42_1 H42C_1 0.9800
C43_1 H43A_1 0.9800
C43_1 H43B_1 0.9800
C43_1 H43C_1 0.9800
C44_1 C46_1 1.509(11)
C44_1 C45_1 1.512(11)
C44_1 H44_1 1.0000
C45_1 H45A_1 0.9800
C45_1 H45B_1 0.9800
C45_1 H45C_1 0.9800
C46_1 H46A_1 0.9800
C46_1 H46B_1 0.9800
C46_1 H46C_1 0.9800
C47_1 C49_1 1.486(11)
C47_1 C48_1 1.534(11)
C47_1 H47_1 1.0000
C48_1 H48A_1 0.9800
C48_1 H48B_1 0.9800
C48_1 H48C_1 0.9800
C49_1 H49A_1 0.9800
C49_1 H49B_1 0.9800
C49_1 H49C_1 0.9800
C51_1 C52_1 1.520(10)
C51_1 C53_1 1.524(10)
C51_1 H51_1 1.0000
C52_1 H52A_1 0.9800
C52_1 H52B_1 0.9800
C52_1 H52C_1 0.9800
C53_1 H53A_1 0.9800
C53_1 H53B_1 0.9800
C53_1 H53C_1 0.9800
C54_1 C56_1 1.523(10)
C54_1 C55_1 1.530(11)
C54_1 H54_1 1.0000
C55_1 H55A_1 0.9800
C55_1 H55B_1 0.9800
C55_1 H55C_1 0.9800
C56_1 H56A_1 0.9800
C56_1 H56B_1 0.9800
C56_1 H56C_1 0.9800
C57_1 C58_1 1.530(10)
C57_1 C59_1 1.548(10)
C57_1 H57_1 1.0000
C58_1 H58A_1 0.9800
C58_1 H58B_1 0.9800
C58_1 H58C_1 0.9800
C59_1 H59A_1 0.9800
C59_1 H59B_1 0.9800
C59_1 H59C_1 0.9800
Br1_2 C16_2 1.870(7)
Br2_2 C17_2 1.876(7)
Si1_2 C2_2 1.843(8)
Si1_2 C41_2 1.861(9)
Si1_2 C44_2 1.877(8)
Si1_2 C47_2 1.899(9)
Si2_2 C4_2 1.844(8)
Si2_2 C51_2 1.878(8)
Si2_2 C54_2 1.894(8)
Si2_2 C57_2 1.896(8)
C1_2 C2_2 1.205(9)
C1_2 C11_2 1.424(9)
C3_2 C4_2 1.130(9)
C3_2 C22_2 1.480(9)
C11_2 C28_2 1.427(9)
C11_2 C12_2 1.429(9)
C12_2 N13_2 1.352(9)
C12_2 C21_2 1.436(10)
N13_2 C14_2 1.336(8)
C14_2 C19_2 1.422(10)
C14_2 C15_2 1.444(9)
C15_2 C16_2 1.364(9)
C15_2 H15_2 0.9500
C16_2 C17_2 1.444(11)
C17_2 C18_2 1.360(9)
C18_2 C19_2 1.444(9)
C18_2 H18_2 0.9500
C19_2 N20_2 1.347(9)
N20_2 C21_2 1.348(8)
C21_2 C22_2 1.418(9)
C22_2 C23_2 1.426(9)
C23_2 C24_2 1.417(9)
C23_2 C28_2 1.448(10)
C24_2 C25_2 1.381(10)
C24_2 H24_2 0.9500
C25_2 C26_2 1.382(12)
C25_2 H25_2 0.9500
C26_2 C27_2 1.367(10)
C26_2 H26_2 0.9500
C27_2 C28_2 1.420(9)
C27_2 H27_2 0.9500
C41_2 C43_2 1.507(11)
C41_2 C42_2 1.534(11)
C41_2 H41_2 1.0000
C42_2 H42A_2 0.9800
C42_2 H42B_2 0.9800
C42_2 H42C_2 0.9800
C43_2 H43A_2 0.9800
C43_2 H43B_2 0.9800
C43_2 H43C_2 0.9800
C44_2 C45_2 1.512(10)
C44_2 C46_2 1.531(11)
C44_2 H44_2 1.0000
C45_2 H45A_2 0.9800
C45_2 H45B_2 0.9800
C45_2 H45C_2 0.9800
C46_2 H46A_2 0.9800
C46_2 H46B_2 0.9800
C46_2 H46C_2 0.9800
C47_2 C49_2 1.492(11)
C47_2 C48_2 1.527(11)
C47_2 H47_2 1.0000
C48_2 H48A_2 0.9800
C48_2 H48B_2 0.9800
C48_2 H48C_2 0.9800
C49_2 H49A_2 0.9800
C49_2 H49B_2 0.9800
C49_2 H49C_2 0.9800
C51_2 C52_2 1.517(10)
C51_2 C53_2 1.522(10)
C51_2 H51_2 1.0000
C52_2 H52A_2 0.9800
C52_2 H52B_2 0.9800
C52_2 H52C_2 0.9800
C53_2 H53A_2 0.9800
C53_2 H53B_2 0.9800
C53_2 H53C_2 0.9800
C54_2 C55_2 1.530(10)
C54_2 C56_2 1.544(10)
C54_2 H54_2 1.0000
C55_2 H55A_2 0.9800
C55_2 H55B_2 0.9800
C55_2 H55C_2 0.9800
C56_2 H56A_2 0.9800
C56_2 H56B_2 0.9800
C56_2 H56C_2 0.9800
C57_2 C59_2 1.521(10)
C57_2 C58_2 1.540(11)
C57_2 H57_2 1.0000
C58_2 H58A_2 0.9800
C58_2 H58B_2 0.9800
C58_2 H58C_2 0.9800
C59_2 H59A_2 0.9800
C59_2 H59B_2 0.9800
C59_2 H59C_2 0.9800

loop_
_geom_torsion_atom_site_label_1
_geom_torsion_atom_site_label_2
_geom_torsion_atom_site_label_3
_geom_torsion_atom_site_label_4
_geom_torsion
C44_1 Si1_1 C2_1 C1_1 38(3)
C41_1 Si1_1 C2_1 C1_1 162(3)
C47_1 Si1_1 C2_1 C1_1 -81(3)
C51_1 Si2_1 C4_1 C3_1 -94(4)
C54_1 Si2_1 C4_1 C3_1 145(4)
C57_1 Si2_1 C4_1 C3_1 27(4)
C28_1 C11_1 C12_1 N13_1 178.5(7)
C1_1 C11_1 C12_1 N13_1 4.5(11)
C28_1 C11_1 C12_1 C21_1 0.2(11)
C1_1 C11_1 C12_1 C21_1 -173.8(7)
C11_1 C12_1 N13_1 C14_1 -177.8(7)
C21_1 C12_1 N13_1 C14_1 0.5(10)
C12_1 N13_1 C14_1 C19_1 -1.2(11)
C12_1 N13_1 C14_1 C15_1 179.8(7)
N13_1 C14_1 C15_1 C16_1 -180.0(7)
C19_1 C14_1 C15_1 C16_1 1.0(11)
C14_1 C15_1 C16_1 C17_1 0.6(12)
C14_1 C15_1 C16_1 Br1_1 178.6(6)
C15_1 C16_1 C17_1 C18_1 -2.1(12)
Br1_1 C16_1 C17_1 C18_1 179.9(6)
C15_1 C16_1 C17_1 Br2_1 178.4(6)
Br1_1 C16_1 C17_1 Br2_1 0.5(9)
C16_1 C17_1 C18_1 C19_1 1.9(11)
Br2_1 C17_1 C18_1 C19_1 -178.7(6)
C17_1 C18_1 C19_1 N20_1 178.9(7)
C17_1 C18_1 C19_1 C14_1 -0.3(11)
N13_1 C14_1 C19_1 N20_1 0.7(11)
C15_1 C14_1 C19_1 N20_1 179.7(7)
N13_1 C14_1 C19_1 C18_1 179.8(7)
C15_1 C14_1 C19_1 C18_1 -1.2(11)
C18_1 C19_1 N20_1 C21_1 -178.5(7)
C14_1 C19_1 N20_1 C21_1 0.6(10)
C19_1 N20_1 C21_1 C22_1 178.1(7)
C19_1 N20_1 C21_1 C12_1 -1.3(10)
N13_1 C12_1 C21_1 N20_1 0.8(11)
C11_1 C12_1 C21_1 N20_1 179.0(7)
N13_1 C12_1 C21_1 C22_1 -178.6(7)
C11_1 C12_1 C21_1 C22_1 -0.3(11)
N20_1 C21_1 C22_1 C23_1 179.7(7)
C12_1 C21_1 C22_1 C23_1 -0.9(11)
N20_1 C21_1 C22_1 C3_1 -3.8(11)
C12_1 C21_1 C22_1 C3_1 175.6(7)
C21_1 C22_1 C23_1 C24_1 177.8(7)
C3_1 C22_1 C23_1 C24_1 1.4(13)
C21_1 C22_1 C23_1 C28_1 2.2(11)
C3_1 C22_1 C23_1 C28_1 -174.2(8)
C22_1 C23_1 C24_1 C25_1 -175.8(8)
C28_1 C23_1 C24_1 C25_1 0.0(12)
C23_1 C24_1 C25_1 C26_1 -1.5(14)
C24_1 C25_1 C26_1 C27_1 1.8(14)
C25_1 C26_1 C27_1 C28_1 -0.4(13)
C12_1 C11_1 C28_1 C27_1 -178.4(7)
C1_1 C11_1 C28_1 C27_1 -4.5(12)
C12_1 C11_1 C28_1 C23_1 1.1(11)
C1_1 C11_1 C28_1 C23_1 174.9(7)
C26_1 C27_1 C28_1 C11_1 178.3(8)
C26_1 C27_1 C28_1 C23_1 -1.1(12)
C22_1 C23_1 C28_1 C11_1 -2.3(11)
C24_1 C23_1 C28_1 C11_1 -178.1(7)
C22_1 C23_1 C28_1 C27_1 177.2(8)
C24_1 C23_1 C28_1 C27_1 1.3(11)
C2_1 Si1_1 C41_1 C42_1 -55.6(10)
C44_1 Si1_1 C41_1 C42_1 63.7(10)
C47_1 Si1_1 C41_1 C42_1 -169.8(9)
C2_1 Si1_1 C41_1 C43_1 67.8(9)
C44_1 Si1_1 C41_1 C43_1 -172.9(8)
C47_1 Si1_1 C41_1 C43_1 -46.4(9)
C2_1 Si1_1 C44_1 C46_1 29.2(12)
C41_1 Si1_1 C44_1 C46_1 -91.4(11)
C47_1 Si1_1 C44_1 C46_1 144.1(10)
C2_1 Si1_1 C44_1 C45_1 159.7(11)
C41_1 Si1_1 C44_1 C45_1 39.1(13)
C47_1 Si1_1 C44_1 C45_1 -85.4(12)
C4_1 Si2_1 C51_1 C52_1 39.2(10)
C54_1 Si2_1 C51_1 C52_1 157.5(9)
C57_1 Si2_1 C51_1 C52_1 -76.9(10)
C4_1 Si2_1 C51_1 C53_1 167.1(9)
C54_1 Si2_1 C51_1 C53_1 -74.6(10)
C57_1 Si2_1 C51_1 C53_1 51.0(10)
C4_1 Si2_1 C54_1 C56_1 -170.1(9)
C51_1 Si2_1 C54_1 C56_1 72.1(10)
C57_1 Si2_1 C54_1 C56_1 -55.1(10)
C4_1 Si2_1 C54_1 C55_1 62.6(10)
C51_1 Si2_1 C54_1 C55_1 -55.2(10)
C57_1 Si2_1 C54_1 C55_1 177.6(9)
C41_2 Si1_2 C2_2 C1_2 -35(4)
C44_2 Si1_2 C2_2 C1_2 -159(3)
C47_2 Si1_2 C2_2 C1_2 86(4)
C51_2 Si2_2 C4_2 C3_2 93(4)
C54_2 Si2_2 C4_2 C3_2 -28(4)
C57_2 Si2_2 C4_2 C3_2 -145(4)
C1_2 C11_2 C12_2 N13_2 -4.9(12)
C28_2 C11_2 C12_2 N13_2 -178.2(7)
C1_2 C11_2 C12_2 C21_2 174.4(7)
C28_2 C11_2 C12_2 C21_2 1.2(12)
C11_2 C12_2 N13_2 C14_2 178.4(7)
C21_2 C12_2 N13_2 C14_2 -1.0(11)
C12_2 N13_2 C14_2 C19_2 1.8(11)
C12_2 N13_2 C14_2 C15_2 179.6(7)
N13_2 C14_2 C15_2 C16_2 179.8(7)
C19_2 C14_2 C15_2 C16_2 -2.4(12)
C14_2 C15_2 C16_2 C17_2 0.3(12)
C14_2 C15_2 C16_2 Br1_2 -178.9(6)
C15_2 C16_2 C17_2 C18_2 0.7(12)
Br1_2 C16_2 C17_2 C18_2 179.8(6)
C15_2 C16_2 C17_2 Br2_2 -178.5(6)
Br1_2 C16_2 C17_2 Br2_2 0.6(9)
C16_2 C17_2 C18_2 C19_2 0.5(11)
Br2_2 C17_2 C18_2 C19_2 179.7(5)
N13_2 C14_2 C19_2 N20_2 -2.2(12)
C15_2 C14_2 C19_2 N20_2 -180.0(7)
N13_2 C14_2 C19_2 C18_2 -178.7(7)
C15_2 C14_2 C19_2 C18_2 3.5(11)
C17_2 C18_2 C19_2 N20_2 -179.2(7)
C17_2 C18_2 C19_2 C14_2 -2.6(11)
C14_2 C19_2 N20_2 C21_2 1.5(11)
C18_2 C19_2 N20_2 C21_2 178.1(7)
C19_2 N20_2 C21_2 C22_2 -179.0(7)
C19_2 N20_2 C21_2 C12_2 -0.7(11)
N13_2 C12_2 C21_2 N20_2 0.4(12)
C11_2 C12_2 C21_2 N20_2 -178.9(7)
N13_2 C12_2 C21_2 C22_2 178.6(7)
C11_2 C12_2 C21_2 C22_2 -0.7(12)
N20_2 C21_2 C22_2 C23_2 178.0(7)
C12_2 C21_2 C22_2 C23_2 -0.3(12)
N20_2 C21_2 C22_2 C3_2 4.5(11)
C12_2 C21_2 C22_2 C3_2 -173.8(7)
C21_2 C22_2 C23_2 C24_2 -178.9(7)
C3_2 C22_2 C23_2 C24_2 -5.8(13)
C21_2 C22_2 C23_2 C28_2 0.8(12)
C3_2 C22_2 C23_2 C28_2 173.9(7)
C22_2 C23_2 C24_2 C25_2 178.8(8)
C28_2 C23_2 C24_2 C25_2 -0.8(12)
C23_2 C24_2 C25_2 C26_2 1.1(14)
C24_2 C25_2 C26_2 C27_2 -0.9(15)
C25_2 C26_2 C27_2 C28_2 0.6(14)
C26_2 C27_2 C28_2 C11_2 -179.3(8)
C26_2 C27_2 C28_2 C23_2 -0.4(13)
C1_2 C11_2 C28_2 C27_2 5.0(12)
C12_2 C11_2 C28_2 C27_2 178.1(8)
C1_2 C11_2 C28_2 C23_2 -173.9(8)
C12_2 C11_2 C28_2 C23_2 -0.7(12)
C24_2 C23_2 C28_2 C27_2 0.5(11)
C22_2 C23_2 C28_2 C27_2 -179.2(8)
C24_2 C23_2 C28_2 C11_2 179.4(7)
C22_2 C23_2 C28_2 C11_2 -0.3(12)
C2_2 Si1_2 C41_2 C43_2 -25.1(12)
C44_2 Si1_2 C41_2 C43_2 96.1(11)
C47_2 Si1_2 C41_2 C43_2 -140.8(10)
C2_2 Si1_2 C41_2 C42_2 -157.0(11)
C44_2 Si1_2 C41_2 C42_2 -35.8(14)
C47_2 Si1_2 C41_2 C42_2 87.3(13)
C2_2 Si1_2 C44_2 C45_2 56.9(9)
C41_2 Si1_2 C44_2 C45_2 -64.0(10)
C47_2 Si1_2 C44_2 C45_2 170.6(9)
C2_2 Si1_2 C44_2 C46_2 -69.3(9)
C41_2 Si1_2 C44_2 C46_2 169.8(8)
C47_2 Si1_2 C44_2 C46_2 44.5(9)
C2_2 Si1_2 C47_2 C49_2 -42.6(11)
C41_2 Si1_2 C47_2 C49_2 74.9(11)
C44_2 Si1_2 C47_2 C49_2 -158.8(10)
C2_2 Si1_2 C47_2 C48_2 -175.5(10)
C41_2 Si1_2 C47_2 C48_2 -57.9(11)
C44_2 Si1_2 C47_2 C48_2 68.3(11)
C4_2 Si2_2 C51_2 C52_2 -35.0(10)
C54_2 Si2_2 C51_2 C52_2 80.6(9)
C57_2 Si2_2 C51_2 C52_2 -153.1(8)
C4_2 Si2_2 C51_2 C53_2 -162.3(9)
C54_2 Si2_2 C51_2 C53_2 -46.6(10)
C57_2 Si2_2 C51_2 C53_2 79.6(10)
C4_2 Si2_2 C54_2 C55_2 57.2(8)
C51_2 Si2_2 C54_2 C55_2 -60.2(8)
C57_2 Si2_2 C54_2 C55_2 172.0(7)
C4_2 Si2_2 C54_2 C56_2 -65.4(8)
C51_2 Si2_2 C54_2 C56_2 177.2(7)
C57_2 Si2_2 C54_2 C56_2 49.4(9)
C4_2 Si2_2 C57_2 C59_2 173.5(9)
C51_2 Si2_2 C57_2 C59_2 -67.8(10)
C54_2 Si2_2 C57_2 C59_2 59.8(10)
C4_2 Si2_2 C57_2 C58_2 -58.5(9)
C51_2 Si2_2 C57_2 C58_2 60.2(9)
C54_2 Si2_2 C57_2 C58_2 -172.2(8)
